data_2019198
loop_
_publ_author_name
'Liu, Ming-Liang'

_publ_section_title
;
 A trimethylsulfonium salt with a novel polymeric cadmate anion
;
_journal_issue 10
_journal_name_full 'Acta Crystallographica Section C'
_journal_page_first 1128
_journal_page_last 1131
_journal_paper_doi 10.1107/S0108270113023901
_journal_volume 69
_journal_year 2013
_chemical_formula_iupac '(C3 H9 S) [Cd Cl (N C S)2]'
_chemical_formula_moiety 'C3 H9 S +, C2 Cd Cl N2 S2 -'
_chemical_formula_sum 'C5 H9 Cd Cl N2 S3'
_chemical_formula_weight 341.17
_chemical_name_systematic
;
<i>catena</i>-poly[trimethylsulfonium
[\m~2~-chlorido-di-\m~2~-thiocyanato-cadmate(II)]]
;
_space_group_IT_number 2
_symmetry_cell_setting triclinic
_symmetry_space_group_name_Hall '-P 1'
_symmetry_space_group_name_H-M 'P -1'
_atom_sites_solution_hydrogens geom
_atom_sites_solution_primary direct
_atom_sites_solution_secondary difmap
_audit_creation_method SHELXL-97
_cell_angle_alpha 105.64(3)
_cell_angle_beta 105.18(3)
_cell_angle_gamma 98.56(3)
_cell_formula_units_Z 2
_cell_length_a 8.0676(16)
_cell_length_b 8.8427(18)
_cell_length_c 9.0977(18)
_cell_measurement_temperature 293(2)
_cell_volume 586.1(3)
_computing_cell_refinement 'CrystalClear (Rigaku, 2005)'
_computing_data_collection 'CrystalClear (Rigaku, 2005)'
_computing_data_reduction 'CrystalClear (Rigaku, 2005)'
_computing_molecular_graphics 'PLATON (Spek, 2009) and DIAMOND (Brandenburg & Putz, 2005)'
_computing_publication_material 'SHELXTL (Sheldrick, 2008)'
_computing_structure_refinement 'SHELXL97 (Sheldrick, 2008)'
_computing_structure_solution 'SHELXS97 (Sheldrick, 2008)'
_diffrn_ambient_temperature 293(2)
_diffrn_measured_fraction_theta_full 0.994
_diffrn_measured_fraction_theta_max 0.994
_diffrn_measurement_device_type 'Rigaku Mercury2'
_diffrn_measurement_method CCD_Profile_fitting
_diffrn_radiation_monochromator graphite
_diffrn_radiation_source 'fine-focus sealed tube'
_diffrn_radiation_type MoK\a
_diffrn_radiation_wavelength 0.71073
_diffrn_reflns_av_R_equivalents 0.0369
_diffrn_reflns_av_sigmaI/netI 0.0474
_diffrn_reflns_limit_h_max 10
_diffrn_reflns_limit_h_min -10
_diffrn_reflns_limit_k_max 11
_diffrn_reflns_limit_k_min -11
_diffrn_reflns_limit_l_max 11
_diffrn_reflns_limit_l_min -11
_diffrn_reflns_number 6135
_diffrn_reflns_theta_full 27.48
_diffrn_reflns_theta_max 27.48
_diffrn_reflns_theta_min 3.01
_diffrn_standards_decay_% 0
_diffrn_standards_interval_count 180
_diffrn_standards_interval_time 9
_diffrn_standards_number 3
_exptl_absorpt_coefficient_mu 2.578
_exptl_absorpt_correction_T_max 0.602
_exptl_absorpt_correction_T_min 0.599
_exptl_absorpt_correction_type multi-scan
_exptl_absorpt_process_details '(CrystalClear; Rigaku, 2005)'
_exptl_crystal_colour colourless
_exptl_crystal_density_diffrn 1.933
_exptl_crystal_density_method 'not measured'
_exptl_crystal_description block
_exptl_crystal_F_000 332
_exptl_crystal_size_max 0.2
_exptl_crystal_size_mid 0.2
_exptl_crystal_size_min 0.2
_refine_diff_density_max 2.431
_refine_diff_density_min -0.813
_refine_ls_extinction_method none
_refine_ls_goodness_of_fit_ref 1.093
_refine_ls_hydrogen_treatment constr
_refine_ls_matrix_type full
_refine_ls_number_parameters 112
_refine_ls_number_reflns 2689
_refine_ls_number_restraints 0
_refine_ls_restrained_S_all 1.093
_refine_ls_R_factor_all 0.0578
_refine_ls_R_factor_gt 0.0444
_refine_ls_shift/su_max 0.001
_refine_ls_shift/su_mean 0.000
_refine_ls_structure_factor_coef Fsqd
_refine_ls_weighting_details 'calc w=1/[\s^2^(Fo^2^)+(0.0488P)^2^+1.3869P] where P=(Fo^2^+2Fc^2^)/3'
_refine_ls_weighting_scheme calc
_refine_ls_wR_factor_gt 0.1083
_refine_ls_wR_factor_ref 0.1150
_reflns_number_gt 2251
_reflns_number_total 2689
_reflns_threshold_expression I>2sigma(I)
_cod_data_source_file wq3048.cif
_cod_data_source_block I
_cod_original_cell_volume 586.1(2)
_cod_database_code 2019198

loop_
_symmetry_equiv_pos_as_xyz
'x, y, z'
'-x, -y, -z'

loop_
_atom_site_type_symbol
_atom_site_label
_atom_site_fract_x
_atom_site_fract_y
_atom_site_fract_z
_atom_site_U_iso_or_equiv
_atom_site_adp_type
_atom_site_calc_flag
_atom_site_refinement_flags
_atom_site_occupancy
_atom_site_symmetry_multiplicity
Cd Cd1 0.86066(5) 0.16318(5) 0.51766(5) 0.03287(15) Uani d . 1 1
Cl Cl1 0.9935(2) -0.01563(17) 0.68752(17) 0.0396(3) Uani d . 1 1
S S3 0.8315(2) 0.6143(2) 0.2782(2) 0.0525(5) Uani d . 1 1
S S2 0.6964(2) 0.27693(18) 0.7376(2) 0.0450(4) Uani d . 1 1
N N2 0.8133(7) 0.3471(6) 0.3859(7) 0.0466(13) Uani d . 1 1
N N1 0.5958(7) -0.0174(6) 0.3573(7) 0.0489(14) Uani d . 1 1
C C5 0.8253(7) 0.4587(7) 0.3425(7) 0.0342(12) Uani d . 1 1
C C4 0.5235(8) 0.1251(7) 0.6802(6) 0.0354(12) Uani d . 1 1
S S1 0.2606(2) 0.1828(2) 0.14064(19) 0.0457(4) Uani d . 1 1
C C1 0.0818(9) 0.2742(8) 0.0798(8) 0.0480(15) Uani d . 1 1
H H1A 0.1280 0.3858 0.0952 0.072 Uiso calc R 1 1
H H1B 0.0049 0.2665 0.1434 0.072 Uiso calc R 1 1
H H1C 0.0167 0.2191 -0.0318 0.072 Uiso calc R 1 1
C C2 0.4073(10) 0.2480(13) 0.0441(9) 0.077(3) Uani d . 1 1
H H2A 0.4274 0.3631 0.0684 0.116 Uiso calc R 1 1
H H2B 0.3568 0.1964 -0.0702 0.116 Uiso calc R 1 1
H H2C 0.5175 0.2198 0.0814 0.116 Uiso calc R 1 1
C C3 0.3675(9) 0.3103(9) 0.3439(7) 0.0518(17) Uani d . 1 1
H H3A 0.4792 0.2860 0.3847 0.078 Uiso calc R 1 1
H H3B 0.2945 0.2921 0.4085 0.078 Uiso calc R 1 1
H H3C 0.3862 0.4213 0.3480 0.078 Uiso calc R 1 1

loop_
_atom_site_aniso_label
_atom_site_aniso_U_11
_atom_site_aniso_U_22
_atom_site_aniso_U_33
_atom_site_aniso_U_12
_atom_site_aniso_U_13
_atom_site_aniso_U_23
Cd1 0.0327(2) 0.0279(2) 0.0392(2) 0.00456(15) 0.01092(17) 0.01454(17)
Cl1 0.0512(8) 0.0372(7) 0.0403(7) 0.0134(6) 0.0212(6) 0.0201(6)
S3 0.0507(9) 0.0420(9) 0.0542(10) -0.0053(7) -0.0063(8) 0.0295(8)
S2 0.0393(8) 0.0330(8) 0.0515(9) -0.0021(6) 0.0151(7) 0.0010(7)
N2 0.035(3) 0.038(3) 0.061(3) -0.001(2) 0.001(2) 0.025(3)
N1 0.042(3) 0.042(3) 0.051(3) -0.012(2) 0.021(2) 0.001(2)
C5 0.028(3) 0.035(3) 0.033(3) 0.004(2) 0.001(2) 0.011(2)
C4 0.040(3) 0.037(3) 0.030(3) 0.011(2) 0.012(2) 0.009(2)
S1 0.0481(9) 0.0432(9) 0.0422(9) 0.0075(7) 0.0139(7) 0.0103(7)
C1 0.047(4) 0.053(4) 0.043(3) 0.015(3) 0.011(3) 0.015(3)
C2 0.051(4) 0.127(8) 0.055(5) 0.008(5) 0.023(4) 0.032(5)
C3 0.050(4) 0.068(5) 0.029(3) 0.011(3) 0.004(3) 0.013(3)

loop_
_atom_type_symbol
_atom_type_description
_atom_type_scat_dispersion_real
_atom_type_scat_dispersion_imag
_atom_type_scat_source
C C 0.0033 0.0016 'International Tables Vol C Tables 4.2.6.8 and 6.1.1.4'
H H 0.0000 0.0000 'International Tables Vol C Tables 4.2.6.8 and 6.1.1.4'
Cd Cd -0.8075 1.2024 'International Tables Vol C Tables 4.2.6.8 and 6.1.1.4'
Cl Cl 0.1484 0.1585 'International Tables Vol C Tables 4.2.6.8 and 6.1.1.4'
N N 0.0061 0.0033 'International Tables Vol C Tables 4.2.6.8 and 6.1.1.4'
S S 0.1246 0.1234 'International Tables Vol C Tables 4.2.6.8 and 6.1.1.4'

loop_
_geom_angle_atom_site_label_1
_geom_angle_atom_site_label_2
_geom_angle_atom_site_label_3
_geom_angle_site_symmetry_1
_geom_angle_site_symmetry_3
_geom_angle
N2 Cd1 N1 . . 93.2(2)
N2 Cd1 Cl1 . 2_756 91.08(15)
N1 Cd1 Cl1 . 2_756 87.67(14)
N2 Cd1 Cl1 . . 166.65(13)
N1 Cd1 Cl1 . . 98.94(16)
Cl1 Cd1 Cl1 2_756 . 84.04(5)
N2 Cd1 S2 . . 95.95(15)
N1 Cd1 S2 . . 88.36(14)
Cl1 Cd1 S2 2_756 . 172.11(5)
Cl1 Cd1 S2 . . 89.86(5)
N2 Cd1 S3 . 2_766 87.08(13)
N1 Cd1 S3 . 2_766 176.85(14)
Cl1 Cd1 S3 2_756 2_766 95.46(6)
Cl1 Cd1 S3 . 2_766 81.05(5)
S2 Cd1 S3 . 2_766 88.49(6)
Cd1 Cl1 Cd1 2_756 . 95.96(5)
C5 S3 Cd1 . 2_766 105.4(2)
C4 S2 Cd1 . . 100.4(2)
C5 N2 Cd1 . . 165.0(5)
C4 N1 Cd1 2_656 . 157.6(5)
N2 C5 S3 . . 177.2(5)
N1 C4 S2 2_656 . 178.4(6)
C2 S1 C3 . . 101.4(4)
C2 S1 C1 . . 102.0(4)
C3 S1 C1 . . 101.3(3)
S1 C1 H1A . . 109.5
S1 C1 H1B . . 109.5
H1A C1 H1B . . 109.5
S1 C1 H1C . . 109.5
H1A C1 H1C . . 109.5
H1B C1 H1C . . 109.5
S1 C2 H2A . . 109.5
S1 C2 H2B . . 109.5
H2A C2 H2B . . 109.5
S1 C2 H2C . . 109.5
H2A C2 H2C . . 109.5
H2B C2 H2C . . 109.5
S1 C3 H3A . . 109.5
S1 C3 H3B . . 109.5
H3A C3 H3B . . 109.5
S1 C3 H3C . . 109.5
H3A C3 H3C . . 109.5
H3B C3 H3C . . 109.5

loop_
_geom_bond_atom_site_label_1
_geom_bond_atom_site_label_2
_geom_bond_site_symmetry_2
_geom_bond_distance
Cd1 N2 . 2.286(5)
Cd1 N1 . 2.311(5)
Cd1 Cl1 2_756 2.6204(16)
Cd1 Cl1 . 2.6440(16)
Cd1 S2 . 2.7334(18)
Cd1 S3 2_766 2.765(2)
Cl1 Cd1 2_756 2.6204(16)
S3 C5 . 1.633(6)
S3 Cd1 2_766 2.765(2)
S2 C4 . 1.644(6)
N2 C5 . 1.158(7)
N1 C4 2_656 1.153(7)
C4 N1 2_656 1.153(7)
S1 C2 . 1.766(7)
S1 C3 . 1.785(6)
S1 C1 . 1.791(7)
C1 H1A . 0.9600
C1 H1B . 0.9600
C1 H1C . 0.9600
C2 H2A . 0.9600
C2 H2B . 0.9600
C2 H2C . 0.9600
C3 H3A . 0.9600
C3 H3B . 0.9600
C3 H3C . 0.9600

loop_
_geom_hbond_atom_site_label_D
_geom_hbond_atom_site_label_H
_geom_hbond_atom_site_label_A
_geom_hbond_site_symmetry_A
_geom_hbond_distance_DH
_geom_hbond_distance_HA
_geom_hbond_distance_DA
_geom_hbond_angle_DHA
C1 H1C Cl1 1_454 0.96 2.76 3.606(7) 146.9

loop_
_geom_torsion_atom_site_label_1
_geom_torsion_atom_site_label_2
_geom_torsion_atom_site_label_3
_geom_torsion_atom_site_label_4
_geom_torsion_site_symmetry_1
_geom_torsion_site_symmetry_4
_geom_torsion
N2 Cd1 Cl1 Cd1 . 2_756 -69.0(6)
N1 Cd1 Cl1 Cd1 . 2_756 86.69(14)
Cl1 Cd1 Cl1 Cd1 2_756 2_756 0.0
S2 Cd1 Cl1 Cd1 . 2_756 175.00(5)
S3 Cd1 Cl1 Cd1 2_766 2_756 -96.50(7)
N2 Cd1 S2 C4 . . 112.2(2)
N1 Cd1 S2 C4 . . 19.1(3)
Cl1 Cd1 S2 C4 . . -79.9(2)
S3 Cd1 S2 C4 2_766 . -160.9(2)
N1 Cd1 N2 C5 . . -178(2)
Cl1 Cd1 N2 C5 2_756 . -91(2)
Cl1 Cd1 N2 C5 . . -23(3)
S2 Cd1 N2 C5 . . 93(2)
S3 Cd1 N2 C5 2_766 . 5(2)
N2 Cd1 N1 C4 . 2_656 -161.2(13)
Cl1 Cd1 N1 C4 2_756 2_656 107.8(13)
Cl1 Cd1 N1 C4 . 2_656 24.2(13)
S2 Cd1 N1 C4 . 2_656 -65.4(13)
